data_1525636
loop_
_publ_author_name
'Belik, A.A.'
'Morozov, V.A.'
'Khasanov, S.S.'
'Kotov, R.N.'
'Lazoryak, B.I.'

_publ_section_title
;
 Crystal structures of double vanadates Ca9 R (V O4)7. II. R= Tb, Dy, Ho,
 Y
;
_journal_name_full Kristallografiya
_journal_page_first 432
_journal_page_last 437
_journal_volume 45
_journal_year 2000
_chemical_formula_sum 'Ca9 Ho O28 V7'
_chemical_name_systematic 'Ca9 Ho (V O4)7'
_space_group_IT_number 161
_symmetry_space_group_name_Hall 'R 3 -2"c'
_symmetry_space_group_name_H-M 'R 3 c :H'
_cell_angle_alpha 90
_cell_angle_beta 90
_cell_angle_gamma 120
_cell_formula_units_Z 6
_cell_length_a 10.8565
_cell_length_b 10.8565
_cell_length_c 37.995
_cell_volume 3878.259
_citation_journal_id_ASTM KRISAJ
_cod_data_source_file Belik_KRISAJ_2000_169.cif
_cod_data_source_block Ca9Ho1O28V7
_cod_original_cell_volume 3878.258
_cod_original_formula_sum 'Ca9 Ho1 O28 V7'
_cod_database_code 1525636

loop_
_symmetry_equiv_pos_as_xyz
x,y,z
-y,x-y,z
-x+y,-x,z
-y,-x,z+1/2
x,x-y,z+1/2
-x+y,y,z+1/2
x+2/3,y+1/3,z+1/3
-y+2/3,x-y+1/3,z+1/3
-x+y+2/3,-x+1/3,z+1/3
-y+2/3,-x+1/3,z+5/6
x+2/3,x-y+1/3,z+5/6
-x+y+2/3,y+1/3,z+5/6
x+1/3,y+2/3,z+2/3
-y+1/3,x-y+2/3,z+2/3
-x+y+1/3,-x+2/3,z+2/3
-y+1/3,-x+2/3,z+7/6
x+1/3,x-y+2/3,z+7/6
-x+y+1/3,y+2/3,z+7/6

loop_
_atom_site_label
_atom_site_type_symbol
_atom_site_fract_x
_atom_site_fract_y
_atom_site_fract_z
_atom_site_occupancy
_atom_site_U_iso_or_equiv
Ho2 Ho+3 0.615 0.825 0.234 0.15 0.0
O7 O-2 0.595 0.953 0.046 1 0.0
O6 O-2 0.505 0.755 0.126 1 0.0
O5 O-2 0.725 0.015 0.113 1 0.0
O3 O-2 0.705 0.902 0.177 1 0.0
Ho3 Ho+3 0 0 0 0.13 0.0
O4 O-2 0.758 0.762 0.124 1 0.0
V2 V+5 0.6834 0.857 0.1334 1 0.0
Ca2 Ca+2 0.615 0.825 0.234 0.85 0.0
Ca4 Ca+2 0 0 0 0.87 0.0
O1 O-2 0 0 0.312 1 0.0
O10 O-2 0.634 0.828 0.989 1 0.0
O8 O-2 0.563 0.681 0.05 1 0.0
V3 V+5 0.655 0.848 0.0317 1 0.0
Ho1 Ho+3 0.725 0.861 0.4308 0.14 0.0
Ca3 Ca+2 0.122 0.2678 0.325 1 0.0
O9 O-2 0.832 0.92 0.048 1 0.0
Ca1 Ca+2 0.725 0.861 0.4308 0.86 0.0
O2 O-2 0.012 0.858 0.257 1 0.0
V1 V+5 0 0 0.2672 1 0.0
